data_1552966
loop_
_publ_author_name
'Black, Hayden T.'
'Lin, Huaping'
'B\'elanger-Gari\'epy, Francine'
'Perepichka, Dmitrii F.'

_publ_section_title
;
 Supramolecular control of organic p/n-heterojunctions by complementary
 hydrogen bonding.
;
_journal_name_full 'Faraday discussions'
_journal_page_first 297
_journal_page_last 312
_journal_paper_doi 10.1039/c4fd00133h
_journal_volume 174
_journal_year 2014
_chemical_formula_moiety 'C17 H11 N3 S2, C22 H22 N2 O4'
_chemical_formula_sum 'C39 H33 N5 O4 S2'
_chemical_formula_weight 699.82
_space_group_crystal_system triclinic
_space_group_IT_number 2
_space_group_name_Hall '-P 1'
_space_group_name_H-M_alt 'P -1'
_atom_sites_solution_hydrogens mixed
_atom_sites_solution_primary direct
_audit_creation_date 2014-02-03
_audit_creation_method
;
Olex2 1.2
(compiled 2013.12.10 svn.r2850 for OlexSys, GUI svn.r4736)
;
_cell_angle_alpha 88.5620(17)
_cell_angle_beta 84.1540(19)
_cell_angle_gamma 76.6560(19)
_cell_formula_units_Z 2
_cell_length_a 6.9253(2)
_cell_length_b 13.3435(4)
_cell_length_c 18.5149(6)
_cell_measurement_reflns_used 8872
_cell_measurement_temperature 100
_cell_measurement_theta_max 71.676
_cell_measurement_theta_min 2.399
_cell_volume 1656.07(9)
_computing_cell_refinement
;
SAINT (2013) V8.34A; Integration Software for Single Crystal Data.
Bruker AXS Inc., Madison, WI 53719-1173.
;
_computing_data_collection
;
APEX 2 (2013) Bruker AXS Inc., Madison, WI 53719-1173.
;
_computing_data_reduction
'SAINT (2013) V8.34A; Integration Software for Single Crystal Data. Bruker AXS Inc., Madison, WI 53719-1173.'
_computing_molecular_graphics 'Olex2 (Dolomanov et al., 2009)'
_computing_publication_material 'Olex2 (Dolomanov et al., 2009)'
_computing_structure_refinement 'XL (Sheldrick, 2008)'
_computing_structure_solution 'XT (Sheldrick, 2008)'
_diffrn_ambient_temperature 100
_diffrn_detector 'CCD area detector'
_diffrn_detector_area_resol_mean 8.3
_diffrn_detector_type 'Bruker APEX2 CCD'
_diffrn_measured_fraction_theta_full 0.977
_diffrn_measured_fraction_theta_max 0.968
_diffrn_measurement_device 'three-circle diffractometer'
_diffrn_measurement_device_type 'Bruker Smart APEX'
_diffrn_measurement_method '\w scans'
_diffrn_radiation_collimation 'Focusing mirrors'
_diffrn_radiation_monochromator 'Quazar MX Mirror Optics'
_diffrn_radiation_probe x-ray
_diffrn_radiation_type CuK\a
_diffrn_radiation_wavelength 1.54178
_diffrn_reflns_av_R_equivalents 0.0656
_diffrn_reflns_av_unetI/netI 0.0392
_diffrn_reflns_Laue_measured_fraction_full 0.977
_diffrn_reflns_Laue_measured_fraction_max 0.968
_diffrn_reflns_limit_h_max 8
_diffrn_reflns_limit_h_min -8
_diffrn_reflns_limit_k_max 16
_diffrn_reflns_limit_k_min -16
_diffrn_reflns_limit_l_max 22
_diffrn_reflns_limit_l_min -22
_diffrn_reflns_number 45522
_diffrn_reflns_point_group_measured_fraction_full 0.977
_diffrn_reflns_point_group_measured_fraction_max 0.968
_diffrn_reflns_theta_full 67.679
_diffrn_reflns_theta_max 71.816
_diffrn_reflns_theta_min 2.399
_diffrn_source 'Microfocus Source'
_diffrn_source_target Cu
_diffrn_source_type 'Incoatec I\mS High Brilliance Microsource'
_exptl_absorpt_coefficient_mu 1.878
_exptl_absorpt_correction_T_max 0.7535
_exptl_absorpt_correction_T_min 0.6130
_exptl_absorpt_correction_type multi-scan
_exptl_absorpt_process_details
;
SADABS-2012/1 (Bruker,2012) was used for absorption correction.
wR2(int) was 0.0899 before and 0.0630 after correction.
The Ratio of minimum to maximum transmission is 0.8135.
The \l/2 correction factor is 0.0015.
;
_exptl_crystal_colour black
_exptl_crystal_colour_primary black
_exptl_crystal_density_diffrn 1.403
_exptl_crystal_description NEEDLE
_exptl_crystal_F_000 732
_exptl_crystal_size_max 0.1
_exptl_crystal_size_mid 0.02
_exptl_crystal_size_min 0.01
_refine_diff_density_max 0.488
_refine_diff_density_min -0.556
_refine_diff_density_rms 0.070
_refine_ls_extinction_method none
_refine_ls_goodness_of_fit_ref 1.009
_refine_ls_hydrogen_treatment mixed
_refine_ls_matrix_type full
_refine_ls_number_parameters 531
_refine_ls_number_reflns 6293
_refine_ls_number_restraints 238
_refine_ls_restrained_S_all 0.992
_refine_ls_R_factor_all 0.0769
_refine_ls_R_factor_gt 0.0561
_refine_ls_shift/su_max 0.000
_refine_ls_shift/su_mean 0.000
_refine_ls_structure_factor_coef Fsqd
_refine_ls_weighting_details 'w=1/[\s^2^(Fo^2^)+(0.1119P)^2^+0.4269P] where P=(Fo^2^+2Fc^2^)/3'
_refine_ls_weighting_scheme calc
_refine_ls_wR_factor_gt 0.1505
_refine_ls_wR_factor_ref 0.1691
_reflns_Friedel_coverage 0.000
_reflns_number_gt 4738
_reflns_number_total 6293
_reflns_threshold_expression 'I > 2\s(I)'
_cod_data_source_file c4fd00133h1.cif
_cod_data_source_block pere46
_cod_depositor_comments
;
The following automatic conversions were performed:

data item '_diffrn_radiation_probe' value 'X-ray' was changed to
'x-ray' in accordance with the
/home/saulius/struct/COD-crude-data/automatic-downloads/DataCite-retrospective/RSC/depositions/lib/dictionaries/cif_core.dic
dictionary named 'cif_core.dic' version 2.4.2 last updated on
2011-04-26.

Automatic conversion script
Id: cif_fix_values 6909 2019-04-08 15:41:33Z antanas 
;
_cod_database_code 1552966
_shelxl_version_number 2013-4
_shelx_space_group_comment
;
The symmetry employed for this shelxl refinement is uniquely defined
by the following loop, which should always be used as a source of
symmetry information in preference to the above space-group names.
They are only intended as comments.
;
_shelx_estimated_absorpt_t_max 0.981
_shelx_estimated_absorpt_t_min 0.834
_olex2_refinement_description
;
1. Fixed Uiso
 At 1.2 times of:
  All C(H) groups, All C(H,H) groups, All C(H,H,H,H) groups
 At 1.5 times of:
  All C(H,H,H) groups
2. Restrained distances
 C35-C36A \\sim C35-C36B
 with sigma of 0.02
3. Rigid bond restraints
 C35, C36A, C37A, C38A, C39A, C40A, C41A, C42A, C36B, C37B, C38B, C39B, C40B,
 C41B, C42B
 with sigma for 1-2 distances of 0.01 and sigma for 1-3 distances of 0.01
4. Uiso/Uaniso restraints and constraints
C35 \\sim C36A \\sim C37A \\sim C38A \\sim C39A \\sim C40A \\sim C41A \\sim
C42A \\sim C36B \\sim C37B \\sim C38B \\sim C39B \\sim C40B \\sim C41B \\sim
C42B: within 1.7A with sigma of 0.04 and sigma for terminal atoms of 0.08
5. Same fragment restrains
{C36A, C37A, C38A, C39A, C40A, C41A, C42A}
as
{C36B, C37B, C38B, C39B, C40B, C41B, C42B}
6. Others
 Sof(H35C)=Sof(H35D)=Sof(C36B)=Sof(H36B)=Sof(C37B)=Sof(H37C)=Sof(H37D)=
 Sof(C38B)=Sof(H38C)=Sof(H38D)=Sof(C39B)=Sof(H39C)=Sof(H39D)=Sof(C40B)=
 Sof(H40D)=Sof(H40E)=Sof(H40F)=Sof(C41B)=Sof(H41C)=Sof(H41D)=Sof(C42B)=
 Sof(H42D)=Sof(H42E)=Sof(H42F)=1-FVAR(1)
 Sof(H35A)=Sof(H35B)=Sof(C36A)=Sof(H36A)=Sof(C37A)=Sof(H37A)=Sof(H37B)=
 Sof(C38A)=Sof(H38A)=Sof(H38B)=Sof(C39A)=Sof(H39A)=Sof(H39B)=Sof(C40A)=
 Sof(H40A)=Sof(H40B)=Sof(H40C)=Sof(C41A)=Sof(H41A)=Sof(H41B)=Sof(C42A)=
 Sof(H42A)=Sof(H42B)=Sof(H42C)=FVAR(1)
7.a Ternary CH refined with riding coordinates:
 C36A(H36A), C36B(H36B)
7.b Secondary CH2 refined with riding coordinates:
 C35(H35A,H35B), C35(H35C,H35D), C37A(H37A,H37B), C38A(H38A,H38B), C39A(H39A,
 H39B), C41A(H41A,H41B), C37B(H37C,H37D), C38B(H38C,H38D), C39B(H39C,H39D),
 C41B(H41C,H41D)
7.c Aromatic/amide H refined with riding coordinates:
 C4(H4), C6(H6), C8(H8), C11(H11), C12(H12), C13(H13), C15(H15), C16(H16),
 C17(H17), C24(H24), C25(H25), C30(H30), C31(H31)
7.d Idealised Me refined as rotating group:
 C40A(H40A,H40B,H40C), C42A(H42A,H42B,H42C), C40B(H40D,H40E,H40F), C42B(H42D,
 H42E,H42F)
;

loop_
_space_group_symop_operation_xyz
'x, y, z'
'-x, -y, -z'

loop_
_atom_site_label
_atom_site_type_symbol
_atom_site_fract_x
_atom_site_fract_y
_atom_site_fract_z
_atom_site_U_iso_or_equiv
_atom_site_adp_type
_atom_site_occupancy
_atom_site_site_symmetry_order
_atom_site_calc_flag
_atom_site_refinement_flags_posn
_atom_site_refinement_flags_adp
_atom_site_refinement_flags_occupancy
_atom_site_disorder_assembly
_atom_site_disorder_group
S1 S 0.39054(12) 0.53106(5) -0.13677(4) 0.0395(2) Uani 1 1 d . . . . .
S2 S 0.67504(13) -0.34821(6) -0.30074(4) 0.0432(2) Uani 1 1 d . . . . .
N1 N 0.5028(3) 0.22912(15) -0.09955(12) 0.0265(4) Uani 1 1 d . . . . .
H1 H 0.527(5) 0.224(2) -0.0540(19) 0.031(8) Uiso 1 1 d . . . . .
N2 N 0.6158(3) 0.04989(15) -0.12368(11) 0.0253(4) Uani 1 1 d . . . . .
N3 N 0.7072(3) -0.12099(16) -0.17054(12) 0.0273(4) Uani 1 1 d . . . . .
H3 H 0.733(5) -0.144(3) -0.1288(19) 0.033(8) Uiso 1 1 d . . . . .
C1 C 0.5445(4) 0.14668(19) -0.14484(14) 0.0260(5) Uani 1 1 d . . . . .
C2 C 0.6401(4) -0.01772(19) -0.17801(14) 0.0254(5) Uani 1 1 d . . . . .
C3 C 0.7059(4) -0.1675(2) -0.23578(15) 0.0293(5) Uani 1 1 d . . . . .
C4 C 0.6407(4) -0.09402(19) -0.28658(14) 0.0291(5) Uani 1 1 d . . . . .
H4 H 0.6270 -0.1060 -0.3360 0.035 Uiso 1 1 calc R . . . .
C5 C 0.5969(4) 0.00449(19) -0.25112(14) 0.0269(5) Uani 1 1 d . . . . .
C6 C 0.5262(4) 0.1078(2) -0.27056(14) 0.0282(5) Uani 1 1 d . . . . .
H6 H 0.4970 0.1268 -0.3187 0.034 Uiso 1 1 calc R . . . .
C7 C 0.5005(4) 0.18137(19) -0.21609(14) 0.0265(5) Uani 1 1 d . . . . .
C8 C 0.4314(4) 0.29160(19) -0.20998(14) 0.0293(5) Uani 1 1 d . . . . .
H8 H 0.3916 0.3381 -0.2483 0.035 Uiso 1 1 calc R . . . .
C9 C 0.4337(4) 0.31683(19) -0.13956(14) 0.0281(5) Uani 1 1 d . . . . .
C10 C 0.7658(4) -0.2799(2) -0.24023(15) 0.0316(6) Uani 1 1 d . . . . .
C11 C 0.8098(5) -0.4637(2) -0.27186(19) 0.0458(7) Uani 1 1 d . . . . .
H11 H 0.8083 -0.5284 -0.2917 0.055 Uiso 1 1 calc R . . . .
C12 C 0.9175(5) -0.4517(2) -0.2181(2) 0.0464(8) Uani 1 1 d . . . . .
H12 H 0.9974 -0.5082 -0.1946 0.056 Uiso 1 1 calc R . . . .
C13 C 0.9018(5) -0.34519(19) -0.19857(16) 0.0357(6) Uani 1 1 d . . . . .
H13 H 0.9726 -0.3230 -0.1631 0.043 Uiso 1 1 calc R . . . .
C14 C 0.3675(4) 0.41404(18) -0.09970(15) 0.0302(5) Uani 1 1 d . . . . .
C15 C 0.2857(5) 0.5947(2) -0.05797(19) 0.0420(7) Uani 1 1 d . . . . .
H15 H 0.2631 0.6671 -0.0520 0.050 Uiso 1 1 calc R . . . .
C16 C 0.2389(4) 0.5300(2) -0.00544(18) 0.0393(7) Uani 1 1 d . . . . .
H16 H 0.1803 0.5516 0.0419 0.047 Uiso 1 1 calc R . . . .
C17 C 0.2869(4) 0.4257(2) -0.02889(16) 0.0342(6) Uani 1 1 d . . . . .
H17 H 0.2654 0.3699 0.0014 0.041 Uiso 1 1 calc R . . . .
O21 O 1.1537(3) -0.30192(14) 0.32435(11) 0.0360(4) Uani 1 1 d . . . . .
O22 O 0.9424(3) 0.03221(15) 0.39489(10) 0.0372(5) Uani 1 1 d . . . . .
O23 O 0.6466(3) 0.16831(13) 0.04448(10) 0.0307(4) Uani 1 1 d . . . . .
O24 O 0.8475(3) -0.16518(13) -0.02406(10) 0.0304(4) Uani 1 1 d . . . . .
N21 N 1.0431(3) -0.13560(16) 0.36028(12) 0.0288(5) Uani 1 1 d . . . . .
N22 N 0.7554(3) 0.00102(16) 0.01245(12) 0.0262(4) Uani 1 1 d . . . . .
H22 H 0.712(4) 0.015(2) -0.0288(17) 0.019(7) Uiso 1 1 d . . . . .
C21 C 1.0814(4) -0.21357(19) 0.30821(14) 0.0284(5) Uani 1 1 d . . . . .
C22 C 0.9682(4) -0.03103(19) 0.34666(14) 0.0285(5) Uani 1 1 d . . . . .
C23 C 0.9180(4) -0.00191(19) 0.27178(14) 0.0264(5) Uani 1 1 d . . . . .
C24 C 0.8401(4) 0.10014(19) 0.25541(14) 0.0280(5) Uani 1 1 d . . . . .
H24 H 0.8264 0.1517 0.2912 0.034 Uiso 1 1 calc R . . . .
C25 C 0.7817(4) 0.12744(18) 0.18620(14) 0.0270(5) Uani 1 1 d . . . . .
H25 H 0.7284 0.1977 0.1752 0.032 Uiso 1 1 calc R . . . .
C26 C 0.8007(4) 0.05321(18) 0.13354(13) 0.0246(5) Uani 1 1 d . . . . .
C27 C 0.7280(4) 0.08068(19) 0.06134(14) 0.0262(5) Uani 1 1 d . . . . .
C28 C 0.8370(4) -0.10228(18) 0.02380(14) 0.0266(5) Uani 1 1 d . . . . .
C29 C 0.9077(4) -0.12920(18) 0.09602(13) 0.0251(5) Uani 1 1 d . . . . .
C30 C 0.9917(4) -0.23135(18) 0.11209(14) 0.0268(5) Uani 1 1 d . . . . .
H30 H 1.0085 -0.2830 0.0761 0.032 Uiso 1 1 calc R . . . .
C31 C 1.0519(4) -0.25826(18) 0.18162(14) 0.0275(5) Uani 1 1 d . . . . .
H31 H 1.1106 -0.3280 0.1924 0.033 Uiso 1 1 calc R . . . .
C32 C 1.0260(4) -0.18392(19) 0.23408(14) 0.0260(5) Uani 1 1 d . . . . .
C33 C 0.9438(4) -0.07877(18) 0.21849(14) 0.0249(5) Uani 1 1 d . . . . .
C34 C 0.8849(4) -0.05172(18) 0.14851(14) 0.0252(5) Uani 1 1 d . . . . .
C35 C 1.0936(4) -0.1670(2) 0.43442(15) 0.0337(6) Uani 1 1 d . U . . .
H35A H 1.1116 -0.1067 0.4608 0.040 Uiso 0.690(7) 1 calc R . P A 1
H35B H 1.2209 -0.2196 0.4316 0.040 Uiso 0.690(7) 1 calc R . P A 1
H35C H 1.1436 -0.1109 0.4547 0.040 Uiso 0.310(7) 1 calc R . P A 2
H35D H 1.2067 -0.2281 0.4297 0.040 Uiso 0.310(7) 1 calc R . P A 2
C36A C 0.9278(10) -0.2112(6) 0.4762(4) 0.0307(16) Uani 0.690(7) 1 d . U P A 1
H36A H 0.9012 -0.2675 0.4468 0.037 Uiso 0.690(7) 1 calc R . P A 1
C37A C 1.023(2) -0.2583(9) 0.5446(6) 0.039(2) Uani 0.690(7) 1 d . U P A 1
H37A H 1.1245 -0.2210 0.5553 0.046 Uiso 0.690(7) 1 calc R . P A 1
H37B H 0.9184 -0.2480 0.5862 0.046 Uiso 0.690(7) 1 calc R . P A 1
C38A C 1.119(2) -0.3721(9) 0.5376(8) 0.040(2) Uani 0.690(7) 1 d . U P A 1
H38A H 1.0130 -0.4106 0.5374 0.048 Uiso 0.690(7) 1 calc R . P A 1
H38B H 1.2011 -0.3841 0.4902 0.048 Uiso 0.690(7) 1 calc R . P A 1
C39A C 1.250(2) -0.4153(8) 0.5969(6) 0.050(2) Uani 0.690(7) 1 d . U P A 1
H39A H 1.1738 -0.3949 0.6446 0.060 Uiso 0.690(7) 1 calc R . P A 1
H39B H 1.3671 -0.3844 0.5926 0.060 Uiso 0.690(7) 1 calc R . P A 1
C40A C 1.3218(14) -0.5332(6) 0.5949(5) 0.069(2) Uani 0.690(7) 1 d . U P A 1
H40A H 1.3856 -0.5548 0.5463 0.104 Uiso 0.690(7) 1 calc GR . P A 1
H40B H 1.2078 -0.5647 0.6064 0.104 Uiso 0.690(7) 1 calc GR . P A 1
H40C H 1.4181 -0.5554 0.6307 0.104 Uiso 0.690(7) 1 calc GR . P A 1
C41A C 0.7334(6) -0.1307(3) 0.4935(2) 0.0372(11) Uani 0.690(7) 1 d . U P A 1
H41A H 0.7522 -0.0838 0.5315 0.045 Uiso 0.690(7) 1 calc R . P A 1
H41B H 0.7019 -0.0890 0.4494 0.045 Uiso 0.690(7) 1 calc R . P A 1
C42A C 0.5584(8) -0.1772(4) 0.5193(3) 0.0423(11) Uani 0.690(7) 1 d . U P A 1
H42A H 0.5354 -0.2216 0.4813 0.063 Uiso 0.690(7) 1 calc GR . P A 1
H42B H 0.4388 -0.1220 0.5302 0.063 Uiso 0.690(7) 1 calc GR . P A 1
H42C H 0.5877 -0.2181 0.5633 0.063 Uiso 0.690(7) 1 calc GR . P A 1
C36B C 0.937(2) -0.1929(16) 0.4909(8) 0.033(4) Uani 0.310(7) 1 d . U P A 2
H36B H 0.8610 -0.1245 0.5108 0.039 Uiso 0.310(7) 1 calc R . P A 2
C37B C 1.015(5) -0.253(2) 0.5567(14) 0.039(5) Uani 0.310(7) 1 d . U P A 2
H37C H 0.8981 -0.2590 0.5908 0.047 Uiso 0.310(7) 1 calc R . P A 2
H37D H 1.0897 -0.2111 0.5812 0.047 Uiso 0.310(7) 1 calc R . P A 2
C38B C 1.147(5) -0.3600(19) 0.5447(18) 0.040(5) Uani 0.310(7) 1 d . U P A 2
H38C H 1.0682 -0.4077 0.5300 0.049 Uiso 0.310(7) 1 calc R . P A 2
H38D H 1.2549 -0.3582 0.5054 0.049 Uiso 0.310(7) 1 calc R . P A 2
C39B C 1.237(6) -0.397(2) 0.6146(15) 0.056(6) Uani 0.310(7) 1 d . U P A 2
H39C H 1.1276 -0.4001 0.6528 0.067 Uiso 0.310(7) 1 calc R . P A 2
H39D H 1.3082 -0.3463 0.6300 0.067 Uiso 0.310(7) 1 calc R . P A 2
C40B C 1.382(3) -0.5028(11) 0.6096(10) 0.058(4) Uani 0.310(7) 1 d . U P A 2
H40D H 1.5084 -0.4965 0.5830 0.087 Uiso 0.310(7) 1 calc GR . P A 2
H40E H 1.3246 -0.5506 0.5841 0.087 Uiso 0.310(7) 1 calc GR . P A 2
H40F H 1.4060 -0.5289 0.6586 0.087 Uiso 0.310(7) 1 calc GR . P A 2
C41B C 0.7857(17) -0.2338(11) 0.4541(6) 0.054(3) Uani 0.310(7) 1 d . U P A 2
H41C H 0.7385 -0.1864 0.4143 0.065 Uiso 0.310(7) 1 calc R . P A 2
H41D H 0.8510 -0.3017 0.4324 0.065 Uiso 0.310(7) 1 calc R . P A 2
C42B C 0.6100(19) -0.2449(15) 0.5054(8) 0.067(4) Uani 0.310(7) 1 d . U P A 2
H42D H 0.5163 -0.2712 0.4791 0.100 Uiso 0.310(7) 1 calc GR . P A 2
H42E H 0.5433 -0.1776 0.5265 0.100 Uiso 0.310(7) 1 calc GR . P A 2
H42F H 0.6554 -0.2931 0.5443 0.100 Uiso 0.310(7) 1 calc GR . P A 2

loop_
_atom_site_aniso_label
_atom_site_aniso_U_11
_atom_site_aniso_U_22
_atom_site_aniso_U_33
_atom_site_aniso_U_23
_atom_site_aniso_U_13
_atom_site_aniso_U_12
S1 0.0426(4) 0.0240(3) 0.0508(4) 0.0072(3) -0.0135(3) -0.0023(3)
S2 0.0528(5) 0.0338(4) 0.0434(4) -0.0022(3) -0.0116(3) -0.0076(3)
N1 0.0239(11) 0.0225(10) 0.0302(11) 0.0016(8) -0.0055(8) 0.0017(8)
N2 0.0219(11) 0.0221(9) 0.0296(11) 0.0019(8) -0.0055(8) 0.0007(8)
N3 0.0239(11) 0.0235(10) 0.0308(11) 0.0002(8) -0.0054(8) 0.0029(8)
C1 0.0205(12) 0.0256(11) 0.0310(13) 0.0019(9) -0.0051(9) -0.0024(10)
C2 0.0173(12) 0.0254(11) 0.0315(13) 0.0016(9) -0.0038(9) -0.0004(9)
C3 0.0221(13) 0.0270(12) 0.0356(13) -0.0031(10) -0.0023(10) 0.0008(10)
C4 0.0238(13) 0.0288(12) 0.0324(13) -0.0014(10) -0.0049(9) -0.0002(10)
C5 0.0193(12) 0.0278(12) 0.0314(12) 0.0005(9) -0.0031(9) -0.0009(10)
C6 0.0226(13) 0.0316(12) 0.0290(12) 0.0056(10) -0.0062(9) -0.0025(10)
C7 0.0198(12) 0.0260(12) 0.0317(13) 0.0043(9) -0.0061(9) -0.0004(9)
C8 0.0233(13) 0.0267(12) 0.0353(13) 0.0062(10) -0.0063(10) 0.0002(10)
C9 0.0198(12) 0.0238(11) 0.0381(14) 0.0043(10) -0.0072(10) 0.0017(10)
C10 0.0275(14) 0.0278(12) 0.0377(14) -0.0052(10) -0.0046(10) -0.0013(10)
C11 0.0484(19) 0.0281(13) 0.059(2) -0.0103(13) -0.0002(14) -0.0049(13)
C12 0.0397(18) 0.0262(13) 0.070(2) 0.0013(13) -0.0098(15) 0.0013(12)
C13 0.0421(17) 0.0166(11) 0.0438(15) -0.0018(10) -0.0123(12) 0.0062(10)
C14 0.0249(13) 0.0215(11) 0.0423(14) 0.0023(10) -0.0102(10) 0.0013(10)
C15 0.0364(17) 0.0225(12) 0.065(2) -0.0016(12) -0.0167(14) 0.0038(11)
C16 0.0301(15) 0.0279(13) 0.0547(18) -0.0070(12) -0.0099(12) 0.0071(11)
C17 0.0291(15) 0.0241(12) 0.0459(15) -0.0004(11) -0.0056(11) 0.0021(10)
O21 0.0397(12) 0.0263(9) 0.0378(10) 0.0046(7) -0.0103(8) 0.0034(8)
O22 0.0479(12) 0.0312(9) 0.0316(10) -0.0025(8) -0.0116(8) -0.0035(8)
O23 0.0311(10) 0.0228(8) 0.0353(10) 0.0038(7) -0.0089(7) 0.0017(7)
O24 0.0312(10) 0.0252(8) 0.0322(9) -0.0020(7) -0.0081(7) 0.0011(7)
N21 0.0271(12) 0.0277(10) 0.0307(11) 0.0029(8) -0.0086(8) -0.0021(9)
N22 0.0232(11) 0.0252(10) 0.0279(11) 0.0035(8) -0.0080(8) 0.0011(8)
C21 0.0241(13) 0.0264(12) 0.0333(13) 0.0034(10) -0.0069(9) -0.0013(10)
C22 0.0257(13) 0.0260(12) 0.0333(13) 0.0014(10) -0.0066(10) -0.0032(10)
C23 0.0208(12) 0.0248(11) 0.0321(13) 0.0017(10) -0.0056(9) -0.0010(9)
C24 0.0246(13) 0.0238(11) 0.0345(13) -0.0019(9) -0.0051(9) -0.0022(10)
C25 0.0236(13) 0.0215(11) 0.0339(13) 0.0023(9) -0.0049(9) -0.0004(9)
C26 0.0206(12) 0.0224(11) 0.0294(12) 0.0038(9) -0.0047(9) -0.0013(9)
C27 0.0194(12) 0.0256(11) 0.0324(13) 0.0017(9) -0.0054(9) -0.0017(9)
C28 0.0201(12) 0.0243(11) 0.0327(13) 0.0017(10) -0.0041(9) 0.0008(9)
C29 0.0194(12) 0.0233(11) 0.0306(13) 0.0022(9) -0.0044(9) -0.0001(9)
C30 0.0229(13) 0.0228(11) 0.0327(13) -0.0018(9) -0.0043(9) -0.0004(10)
C31 0.0227(13) 0.0208(11) 0.0362(13) 0.0024(9) -0.0058(9) 0.0018(9)
C32 0.0200(12) 0.0241(11) 0.0321(13) 0.0031(9) -0.0055(9) -0.0002(9)
C33 0.0172(12) 0.0225(11) 0.0336(13) 0.0019(9) -0.0046(9) -0.0011(9)
C34 0.0176(12) 0.0226(11) 0.0335(13) 0.0024(9) -0.0035(9) -0.0004(9)
C35 0.0358(15) 0.0316(13) 0.0338(14) 0.0062(10) -0.0149(11) -0.0037(11)
C36A 0.031(3) 0.033(3) 0.024(3) -0.004(3) -0.0087(19) 0.0046(19)
C37A 0.041(4) 0.042(3) 0.030(4) 0.001(3) -0.003(3) -0.004(3)
C38A 0.045(5) 0.033(3) 0.042(4) 0.007(3) -0.012(3) -0.006(3)
C39A 0.045(4) 0.049(4) 0.051(5) 0.016(3) -0.011(4) -0.002(3)
C40A 0.078(6) 0.043(4) 0.078(5) 0.020(3) -0.014(4) 0.006(3)
C41A 0.034(2) 0.034(2) 0.040(2) 0.0046(16) -0.0072(16) 0.0009(17)
C42A 0.032(2) 0.049(3) 0.045(3) 0.002(2) -0.0083(18) -0.006(2)
C36B 0.026(5) 0.050(8) 0.019(6) -0.009(5) -0.009(4) -0.001(4)
C37B 0.038(8) 0.041(8) 0.026(7) 0.011(6) -0.005(5) 0.018(6)
C38B 0.046(10) 0.027(6) 0.047(9) 0.001(6) -0.011(6) -0.005(7)
C39B 0.043(8) 0.058(10) 0.055(12) 0.024(8) -0.011(9) 0.010(8)
C40B 0.063(9) 0.033(7) 0.079(10) 0.020(6) -0.029(7) -0.003(6)
C41B 0.053(6) 0.078(8) 0.044(6) 0.014(5) -0.017(4) -0.034(6)
C42B 0.044(7) 0.097(12) 0.064(8) 0.027(8) -0.011(6) -0.025(8)

loop_
_atom_type_symbol
_atom_type_description
_atom_type_scat_dispersion_real
_atom_type_scat_dispersion_imag
_atom_type_scat_source
C C 0.0181 0.0091 'International Tables Vol C Tables 4.2.6.8 and 6.1.1.4'
H H 0.0000 0.0000 'International Tables Vol C Tables 4.2.6.8 and 6.1.1.4'
N N 0.0311 0.0180 'International Tables Vol C Tables 4.2.6.8 and 6.1.1.4'
O O 0.0492 0.0322 'International Tables Vol C Tables 4.2.6.8 and 6.1.1.4'
S S 0.3331 0.5567 'International Tables Vol C Tables 4.2.6.8 and 6.1.1.4'

loop_
_geom_angle_atom_site_label_1
_geom_angle_atom_site_label_2
_geom_angle_atom_site_label_3
_geom_angle
C15 S1 C14 91.85(14)
C11 S2 C10 92.64(15)
C1 N1 H1 123(2)
C1 N1 C9 108.3(2)
C9 N1 H1 129(2)
C1 N2 C2 112.4(2)
C2 N3 H3 118(2)
C2 N3 C3 108.8(2)
C3 N3 H3 133(2)
N1 C1 C7 109.0(2)
N2 C1 N1 123.8(2)
N2 C1 C7 127.2(2)
N2 C2 N3 124.1(2)
N2 C2 C5 127.0(2)
N3 C2 C5 109.0(2)
N3 C3 C10 118.7(2)
C4 C3 N3 109.7(2)
C4 C3 C10 131.5(2)
C3 C4 H4 126.4
C3 C4 C5 107.3(2)
C5 C4 H4 126.4
C2 C5 C4 105.2(2)
C6 C5 C2 118.1(2)
C6 C5 C4 136.7(2)
C5 C6 H6 121.4
C7 C6 C5 117.1(2)
C7 C6 H6 121.4
C1 C7 C8 105.1(2)
C6 C7 C1 118.1(2)
C6 C7 C8 136.7(2)
C7 C8 H8 126.2
C9 C8 C7 107.5(2)
C9 C8 H8 126.2
N1 C9 C14 117.0(2)
C8 C9 N1 110.1(2)
C8 C9 C14 132.8(2)
C3 C10 S2 122.0(2)
C13 C10 S2 111.5(2)
C13 C10 C3 126.4(2)
S2 C11 H11 124.1
C12 C11 S2 111.9(2)
C12 C11 H11 124.1
C11 C12 H12 122.8
C11 C12 C13 114.3(3)
C13 C12 H12 122.8
C10 C13 C12 109.6(3)
C10 C13 H13 125.2
C12 C13 H13 125.2
C9 C14 S1 123.1(2)
C17 C14 S1 110.7(2)
C17 C14 C9 126.2(2)
S1 C15 H15 123.9
C16 C15 S1 112.1(2)
C16 C15 H15 123.9
C15 C16 H16 123.8
C15 C16 C17 112.4(3)
C17 C16 H16 123.8
C14 C17 C16 112.9(3)
C14 C17 H17 123.6
C16 C17 H17 123.6
C21 N21 C22 125.0(2)
C21 N21 C35 116.7(2)
C22 N21 C35 118.3(2)
C27 N22 H22 117.9(19)
C27 N22 C28 127.4(2)
C28 N22 H22 114.5(19)
O21 C21 N21 120.4(2)
O21 C21 C32 122.2(2)
N21 C21 C32 117.4(2)
O22 C22 N21 120.8(2)
O22 C22 C23 122.1(2)
N21 C22 C23 117.1(2)
C24 C23 C22 119.7(2)
C24 C23 C33 120.4(2)
C33 C23 C22 119.8(2)
C23 C24 H24 120.0
C23 C24 C25 120.0(2)
C25 C24 H24 120.0
C24 C25 H25 119.7
C26 C25 C24 120.6(2)
C26 C25 H25 119.7
C25 C26 C27 121.0(2)
C25 C26 C34 120.3(2)
C34 C26 C27 118.6(2)
O23 C27 N22 120.2(2)
O23 C27 C26 123.3(2)
N22 C27 C26 116.4(2)
O24 C28 N22 120.5(2)
O24 C28 C29 123.8(2)
N22 C28 C29 115.8(2)
C30 C29 C28 119.6(2)
C30 C29 C34 120.6(2)
C34 C29 C28 119.8(2)
C29 C30 H30 120.0
C29 C30 C31 120.0(2)
C31 C30 H30 120.0
C30 C31 H31 119.9
C32 C31 C30 120.1(2)
C32 C31 H31 119.9
C31 C32 C21 119.8(2)
C31 C32 C33 120.8(2)
C33 C32 C21 119.4(2)
C23 C33 C32 121.2(2)
C23 C33 C34 119.8(2)
C34 C33 C32 119.0(2)
C29 C34 C26 121.8(2)
C29 C34 C33 119.4(2)
C33 C34 C26 118.7(2)
N21 C35 H35A 109.5
N21 C35 H35B 109.5
N21 C35 H35C 107.2
N21 C35 H35D 107.2
N21 C35 C36A 110.8(3)
N21 C35 C36B 120.5(6)
H35A C35 H35B 108.1
H35C C35 H35D 106.8
C36A C35 H35A 109.5
C36A C35 H35B 109.5
C36B C35 H35C 107.2
C36B C35 H35D 107.2
C35 C36A H36A 109.0
C37A C36A C35 103.3(7)
C37A C36A H36A 109.0
C41A C36A C35 113.3(5)
C41A C36A H36A 109.0
C41A C36A C37A 113.1(7)
C36A C37A H37A 108.8
C36A C37A H37B 108.8
H37A C37A H37B 107.7
C38A C37A C36A 113.7(8)
C38A C37A H37A 108.8
C38A C37A H37B 108.8
C37A C38A H38A 108.6
C37A C38A H38B 108.6
H38A C38A H38B 107.6
C39A C38A C37A 114.7(8)
C39A C38A H38A 108.6
C39A C38A H38B 108.6
C38A C39A H39A 108.8
C38A C39A H39B 108.8
C38A C39A C40A 113.7(9)
H39A C39A H39B 107.7
C40A C39A H39A 108.8
C40A C39A H39B 108.8
C39A C40A H40A 109.5
C39A C40A H40B 109.5
C39A C40A H40C 109.5
H40A C40A H40B 109.5
H40A C40A H40C 109.5
H40B C40A H40C 109.5
C36A C41A H41A 108.9
C36A C41A H41B 108.9
H41A C41A H41B 107.7
C42A C41A C36A 113.2(4)
C42A C41A H41A 108.9
C42A C41A H41B 108.9
C41A C42A H42A 109.5
C41A C42A H42B 109.5
C41A C42A H42C 109.5
H42A C42A H42B 109.5
H42A C42A H42C 109.5
H42B C42A H42C 109.5
C35 C36B H36B 104.4
C37B C36B C35 116.1(18)
C37B C36B H36B 104.4
C41B C36B C35 110.0(10)
C41B C36B H36B 104.4
C41B C36B C37B 115.9(17)
C36B C37B H37C 107.8
C36B C37B H37D 107.8
C36B C37B C38B 118.1(18)
H37C C37B H37D 107.1
C38B C37B H37C 107.8
C38B C37B H37D 107.8
C37B C38B H38C 109.9
C37B C38B H38D 109.9
H38C C38B H38D 108.3
C39B C38B C37B 109.0(17)
C39B C38B H38C 109.9
C39B C38B H38D 109.9
C38B C39B H39C 108.6
C38B C39B H39D 108.6
C38B C39B C40B 114.8(17)
H39C C39B H39D 107.6
C40B C39B H39C 108.6
C40B C39B H39D 108.6
C39B C40B H40D 109.5
C39B C40B H40E 109.5
C39B C40B H40F 109.5
H40D C40B H40E 109.5
H40D C40B H40F 109.5
H40E C40B H40F 109.5
C36B C41B H41C 109.1
C36B C41B H41D 109.1
H41C C41B H41D 107.8
C42B C41B C36B 112.6(11)
C42B C41B H41C 109.1
C42B C41B H41D 109.1
C41B C42B H42D 109.5
C41B C42B H42E 109.5
C41B C42B H42F 109.5
H42D C42B H42E 109.5
H42D C42B H42F 109.5
H42E C42B H42F 109.5

loop_
_geom_bond_atom_site_label_1
_geom_bond_atom_site_label_2
_geom_bond_distance
S1 C14 1.724(3)
S1 C15 1.714(3)
S2 C10 1.715(3)
S2 C11 1.711(3)
N1 H1 0.87(3)
N1 C1 1.359(3)
N1 C9 1.385(3)
N2 C1 1.336(3)
N2 C2 1.340(3)
N3 H3 0.85(4)
N3 C2 1.357(3)
N3 C3 1.373(3)
C1 C7 1.426(3)
C2 C5 1.425(4)
C3 C4 1.373(4)
C3 C10 1.464(3)
C4 H4 0.9500
C4 C5 1.439(4)
C5 C6 1.403(3)
C6 H6 0.9500
C6 C7 1.395(4)
C7 C8 1.441(3)
C8 H8 0.9500
C8 C9 1.357(4)
C9 C14 1.464(4)
C10 C13 1.406(4)
C11 H11 0.9500
C11 C12 1.336(5)
C12 H12 0.9500
C12 C13 1.453(4)
C13 H13 0.9500
C14 C17 1.370(4)
C15 H15 0.9500
C15 C16 1.349(5)
C16 H16 0.9500
C16 C17 1.423(4)
C17 H17 0.9500
O21 C21 1.213(3)
O22 C22 1.215(3)
O23 C27 1.223(3)
O24 C28 1.221(3)
N21 C21 1.398(3)
N21 C22 1.398(3)
N21 C35 1.478(3)
N22 H22 0.85(3)
N22 C27 1.380(3)
N22 C28 1.383(3)
C21 C32 1.482(3)
C22 C23 1.484(3)
C23 C24 1.382(3)
C23 C33 1.410(4)
C24 H24 0.9500
C24 C25 1.397(4)
C25 H25 0.9500
C25 C26 1.382(4)
C26 C27 1.484(3)
C26 C34 1.419(3)
C28 C29 1.478(3)
C29 C30 1.391(3)
C29 C34 1.408(4)
C30 H30 0.9500
C30 C31 1.406(4)
C31 H31 0.9500
C31 C32 1.375(4)
C32 C33 1.422(3)
C33 C34 1.411(4)
C35 H35A 0.9900
C35 H35B 0.9900
C35 H35C 0.9900
C35 H35D 0.9900
C35 C36A 1.541(7)
C35 C36B 1.521(13)
C36A H36A 1.0000
C36A C37A 1.538(8)
C36A C41A 1.527(8)
C37A H37A 0.9900
C37A H37B 0.9900
C37A C38A 1.515(8)
C38A H38A 0.9900
C38A H38B 0.9900
C38A C39A 1.511(8)
C39A H39A 0.9900
C39A H39B 0.9900
C39A C40A 1.537(10)
C40A H40A 0.9800
C40A H40B 0.9800
C40A H40C 0.9800
C41A H41A 0.9900
C41A H41B 0.9900
C41A C42A 1.516(6)
C42A H42A 0.9800
C42A H42B 0.9800
C42A H42C 0.9800
C36B H36B 1.0000
C36B C37B 1.516(14)
C36B C41B 1.512(14)
C37B H37C 0.9900
C37B H37D 0.9900
C37B C38B 1.520(15)
C38B H38C 0.9900
C38B H38D 0.9900
C38B C39B 1.516(16)
C39B H39C 0.9900
C39B H39D 0.9900
C39B C40B 1.526(15)
C40B H40D 0.9800
C40B H40E 0.9800
C40B H40F 0.9800
C41B H41C 0.9900
C41B H41D 0.9900
C41B C42B 1.499(13)
C42B H42D 0.9800
C42B H42E 0.9800
C42B H42F 0.9800

loop_
_geom_hbond_atom_site_label_D
_geom_hbond_atom_site_label_H
_geom_hbond_atom_site_label_A
_geom_hbond_distance_DH
_geom_hbond_distance_HA
_geom_hbond_distance_DA
_geom_hbond_angle_DHA
N1 H1 O23 0.87(3) 2.13(4) 2.970(3) 162(3)
N3 H3 O24 0.85(4) 2.16(4) 2.973(3) 162(3)
N22 H22 N2 0.85(3) 1.95(3) 2.799(3) 178(3)

loop_
_geom_torsion_atom_site_label_1
_geom_torsion_atom_site_label_2
_geom_torsion_atom_site_label_3
_geom_torsion_atom_site_label_4
_geom_torsion
S1 C14 C17 C16 1.6(3)
S1 C15 C16 C17 -0.4(3)
S2 C10 C13 C12 -2.2(3)
S2 C11 C12 C13 -2.2(4)
N1 C1 C7 C6 -177.7(2)
N1 C1 C7 C8 0.7(3)
N1 C9 C14 S1 148.0(2)
N1 C9 C14 C17 -29.7(4)
N2 C1 C7 C6 2.5(4)
N2 C1 C7 C8 -179.1(2)
N2 C2 C5 C4 -177.6(2)
N2 C2 C5 C6 1.8(4)
N3 C2 C5 C4 0.9(3)
N3 C2 C5 C6 -179.6(2)
N3 C3 C4 C5 -0.4(3)
N3 C3 C10 S2 151.5(2)
N3 C3 C10 C13 -29.5(4)
C1 N1 C9 C8 -0.2(3)
C1 N1 C9 C14 176.1(2)
C1 N2 C2 N3 -178.8(2)
C1 N2 C2 C5 -0.5(4)
C1 C7 C8 C9 -0.9(3)
C2 N2 C1 N1 178.5(2)
C2 N2 C1 C7 -1.7(4)
C2 N3 C3 C4 1.0(3)
C2 N3 C3 C10 -177.8(2)
C2 C5 C6 C7 -0.9(4)
C3 N3 C2 N2 177.4(2)
C3 N3 C2 C5 -1.1(3)
C3 C4 C5 C2 -0.3(3)
C3 C4 C5 C6 -179.6(3)
C3 C10 C13 C12 178.7(3)
C4 C3 C10 S2 -26.9(4)
C4 C3 C10 C13 152.1(3)
C4 C5 C6 C7 178.4(3)
C5 C6 C7 C1 -1.0(4)
C5 C6 C7 C8 -178.7(3)
C6 C7 C8 C9 177.1(3)
C7 C8 C9 N1 0.7(3)
C7 C8 C9 C14 -174.8(3)
C8 C9 C14 S1 -36.8(4)
C8 C9 C14 C17 145.6(3)
C9 N1 C1 N2 179.5(2)
C9 N1 C1 C7 -0.3(3)
C9 C14 C17 C16 179.5(3)
C10 S2 C11 C12 0.7(3)
C10 C3 C4 C5 178.2(3)
C11 S2 C10 C3 -180.0(2)
C11 S2 C10 C13 0.9(3)
C11 C12 C13 C10 2.8(4)
C14 S1 C15 C16 1.2(2)
C15 S1 C14 C9 -179.5(2)
C15 S1 C14 C17 -1.6(2)
C15 C16 C17 C14 -0.8(4)
O21 C21 C32 C31 1.6(4)
O21 C21 C32 C33 -179.3(2)
O22 C22 C23 C24 0.3(4)
O22 C22 C23 C33 -177.6(2)
O24 C28 C29 C30 0.0(4)
O24 C28 C29 C34 -178.4(2)
N21 C21 C32 C31 -177.0(2)
N21 C21 C32 C33 2.1(4)
N21 C22 C23 C24 178.9(2)
N21 C22 C23 C33 0.9(4)
N21 C35 C36A C37A 169.3(6)
N21 C35 C36A C41A -68.0(6)
N21 C35 C36B C37B 162.9(14)
N21 C35 C36B C41B 28.7(17)
N22 C28 C29 C30 180.0(2)
N22 C28 C29 C34 1.6(3)
C21 N21 C22 O22 -178.7(2)
C21 N21 C22 C23 2.7(4)
C21 N21 C35 C36A -81.2(4)
C21 N21 C35 C36B -93.4(10)
C21 C32 C33 C23 1.4(4)
C21 C32 C33 C34 -177.8(2)
C22 N21 C21 O21 177.1(2)
C22 N21 C21 C32 -4.2(4)
C22 N21 C35 C36A 101.0(4)
C22 N21 C35 C36B 88.9(10)
C22 C23 C24 C25 -176.3(2)
C22 C23 C33 C32 -2.9(4)
C22 C23 C33 C34 176.2(2)
C23 C24 C25 C26 0.0(4)
C23 C33 C34 C26 0.1(4)
C23 C33 C34 C29 -178.8(2)
C24 C23 C33 C32 179.2(2)
C24 C23 C33 C34 -1.7(4)
C24 C25 C26 C27 176.3(2)
C24 C25 C26 C34 -1.6(4)
C25 C26 C27 O23 -0.8(4)
C25 C26 C27 N22 179.5(2)
C25 C26 C34 C29 -179.6(2)
C25 C26 C34 C33 1.5(4)
C27 N22 C28 O24 178.1(2)
C27 N22 C28 C29 -1.9(4)
C27 C26 C34 C29 2.4(4)
C27 C26 C34 C33 -176.5(2)
C28 N22 C27 O23 -177.3(2)
C28 N22 C27 C26 2.4(4)
C28 C29 C30 C31 -177.4(2)
C28 C29 C34 C26 -2.0(4)
C28 C29 C34 C33 176.9(2)
C29 C30 C31 C32 0.7(4)
C30 C29 C34 C26 179.6(2)
C30 C29 C34 C33 -1.5(4)
C30 C31 C32 C21 177.2(2)
C30 C31 C32 C33 -1.8(4)
C31 C32 C33 C23 -179.6(2)
C31 C32 C33 C34 1.3(4)
C32 C33 C34 C26 179.3(2)
C32 C33 C34 C29 0.4(4)
C33 C23 C24 C25 1.6(4)
C34 C26 C27 O23 177.2(2)
C34 C26 C27 N22 -2.5(3)
C34 C29 C30 C31 1.0(4)
C35 N21 C21 O21 -0.4(4)
C35 N21 C21 C32 178.2(2)
C35 N21 C22 O22 -1.2(4)
C35 N21 C22 C23 -179.7(2)
C35 C36A C37A C38A -94.5(13)
C35 C36A C41A C42A 167.3(4)
C35 C36B C37B C38B -63(4)
C35 C36B C41B C42B -170.9(13)
C36A C35 C36B C37B 111(5)
C36A C35 C36B C41B -23(3)
C36A C37A C38A C39A 167.8(13)
C37A C36A C41A C42A -75.6(8)
C37A C38A C39A C40A 171.8(13)
C41A C36A C37A C38A 142.6(11)
C36B C35 C36A C37A -57(4)
C36B C35 C36A C41A 66(4)
C36B C37B C38B C39B 170(3)
C37B C36B C41B C42B 55(2)
C37B C38B C39B C40B -177(3)
C41B C36B C37B C38B 69(4)
